data_2311148
loop_
_publ_author_name
'Shujah, Shaukat'
'Ali, Saqib'
'Zia-Ur-Rehman, ?'
'Tahir, M. Nawaz'
'Meetsma, Auke'

_publ_section_title
;
 6-[(2,4-Di-methyl-anilino)methyl-idene]-2-hy-droxy-cyclo-hexa-2,4-dienone.
;
_journal_coeditor_code HB7078
_journal_issue 'Pt 6'
_journal_name_full 'Acta crystallographica. Section E, Structure reports online'
_journal_page_first o871
_journal_paper_doi 10.1107/S1600536813012233
_journal_volume 69
_journal_year 2013
_chemical_formula_iupac 'C15 H15 N O2'
_chemical_formula_moiety 'C15 H15 N O2'
_chemical_formula_sum 'C15 H15 N O2'
_chemical_formula_weight 241.28
_chemical_name_systematic
;
6-[(2,4-Dimethylanilino)methylidene]-2-hydroxycyclohexa-2,4-dienone
;
_space_group_IT_number 2
_space_group_name_Hall '-P 1'
_space_group_name_H-M_alt 'P -1'
_symmetry_cell_setting triclinic
_symmetry_space_group_name_Hall '-P 1'
_symmetry_space_group_name_H-M 'P -1'
_atom_sites_solution_hydrogens geom
_atom_sites_solution_primary direct
_atom_sites_solution_secondary direct
_cell_angle_alpha 80.6107(18)
_cell_angle_beta 75.8216(19)
_cell_angle_gamma 63.3573(16)
_cell_formula_units_Z 2
_cell_length_a 7.6731(8)
_cell_length_b 8.4348(9)
_cell_length_c 10.5806(12)
_cell_measurement_reflns_used 3645
_cell_measurement_temperature 100.0(10)
_cell_measurement_theta_max 29.57
_cell_measurement_theta_min 2.71
_cell_volume 592.31(11)
_computing_cell_refinement 'SAINT-Plus  (Bruker, 2006)'
_computing_data_collection 'SMART (Bruker, 2006)'
_computing_data_reduction 'SAINT-Plus  (Bruker, 2006)'
_computing_molecular_graphics
;
PLUTO (Meetsma, 2006) and PLATON (Spek, 2009)
;
_computing_publication_material 'PLATON (Spek, 2009)'
_computing_structure_refinement 'SHELXL97 (Sheldrick, 2008)'
_computing_structure_solution
;
SIR2004 (Burla <i>et al.</i>, 2005)
;
_diffrn_ambient_temperature 100.0(10)
_diffrn_detector_area_resol_mean '4096x4096 / 62x62 (binned 512)'
_diffrn_measured_fraction_theta_full 0.980
_diffrn_measured_fraction_theta_max 0.972
_diffrn_measurement_device_type
;
Bruker SMART APEX CCD area-detector
;
_diffrn_measurement_method '\f and \w scans'
_diffrn_radiation_monochromator 'parallel mounted graphite'
_diffrn_radiation_source 'fine focus sealed Siemens Mo tube '
_diffrn_radiation_type MoK\a
_diffrn_radiation_wavelength 0.71073
_diffrn_reflns_av_R_equivalents 0.0089
_diffrn_reflns_av_sigmaI/netI 0.0125
_diffrn_reflns_limit_h_max 9
_diffrn_reflns_limit_h_min -9
_diffrn_reflns_limit_k_max 10
_diffrn_reflns_limit_k_min -10
_diffrn_reflns_limit_l_max 13
_diffrn_reflns_limit_l_min -13
_diffrn_reflns_number 4681
_diffrn_reflns_reduction_process
;
 Intensity data were corrected for Lorentz and polarization
  effects, decay and absorption and reduced to F~o~^2^
  using SAINT (Bruker, 2006) and SADABS (Sheldrick, 2006)
;
_diffrn_reflns_theta_full 25.00
_diffrn_reflns_theta_max 26.37
_diffrn_reflns_theta_min 2.71
_diffrn_standards_decay_% 0
_diffrn_standards_number 0
_exptl_absorpt_coefficient_mu 0.090
_exptl_absorpt_correction_T_max 0.9742
_exptl_absorpt_correction_T_min 0.9433
_exptl_absorpt_correction_type multi-scan
_exptl_absorpt_process_details '(SADABS; Bruker, 2006)'
_exptl_crystal_colour red
_exptl_crystal_density_diffrn 1.353
_exptl_crystal_density_method 'not measured'
_exptl_crystal_description block
_exptl_crystal_F_000 256
_exptl_crystal_size_max 0.53
_exptl_crystal_size_mid 0.48
_exptl_crystal_size_min 0.29
_refine_diff_density_max 0.290
_refine_diff_density_min -0.265
_refine_ls_extinction_method none
_refine_ls_goodness_of_fit_ref 1.089
_refine_ls_hydrogen_treatment refall
_refine_ls_matrix_type full
_refine_ls_number_parameters 223
_refine_ls_number_reflns 2363
_refine_ls_number_restraints 0
_refine_ls_restrained_S_all 1.089
_refine_ls_R_factor_all 0.0458
_refine_ls_R_factor_gt 0.0430
_refine_ls_shift/su_max 0.000
_refine_ls_shift/su_mean 0.000
_refine_ls_structure_factor_coef Fsqd
_refine_ls_weighting_details 'calc w=1/[\s^2^(Fo^2^)+(0.0825P)^2^+0.0862P] where P=(Fo^2^+2Fc^2^)/3'
_refine_ls_weighting_scheme calc
_refine_ls_wR_factor_gt 0.1189
_refine_ls_wR_factor_ref 0.1227
_reflns_number_gt 2148
_reflns_number_total 2363
_reflns_threshold_expression I>2\s(I)
_cod_data_source_file hb7078sup1.cif
_cod_data_source_block I
_cod_database_code 2311148

loop_
_symmetry_equiv_pos_site_id
_symmetry_equiv_pos_as_xyz
1 x,y,z
2 -x,-y,-z

loop_
_atom_site_aniso_label
_atom_site_aniso_U_11
_atom_site_aniso_U_22
_atom_site_aniso_U_33
_atom_site_aniso_U_12
_atom_site_aniso_U_13
_atom_site_aniso_U_23
O1 0.0360(5) 0.0169(4) 0.0268(4) -0.0088(3) -0.0143(4) -0.0005(3)
O2 0.0259(4) 0.0177(4) 0.0188(4) -0.0070(3) -0.0078(3) 0.0007(3)
N1 0.0187(5) 0.0161(4) 0.0183(4) -0.0068(3) -0.0035(3) -0.0018(3)
C1 0.0189(5) 0.0172(5) 0.0211(5) -0.0060(4) -0.0037(4) -0.0011(4)
C2 0.0169(5) 0.0176(5) 0.0178(5) -0.0058(4) -0.0031(4) -0.0015(4)
C3 0.0210(5) 0.0194(5) 0.0207(5) -0.0057(4) -0.0053(4) -0.0002(4)
C4 0.0188(5) 0.0251(5) 0.0185(5) -0.0061(4) -0.0057(4) -0.0009(4)
C5 0.0201(5) 0.0239(5) 0.0191(5) -0.0086(4) -0.0034(4) -0.0051(4)
C6 0.0190(5) 0.0173(5) 0.0211(5) -0.0069(4) -0.0028(4) -0.0028(4)
C7 0.0157(5) 0.0193(5) 0.0169(5) -0.0066(4) -0.0026(4) -0.0009(4)
C8 0.0156(5) 0.0175(5) 0.0188(5) -0.0070(4) -0.0025(4) -0.0029(4)
C9 0.0167(5) 0.0170(5) 0.0200(5) -0.0067(4) -0.0030(4) -0.0014(4)
C10 0.0192(5) 0.0206(5) 0.0187(5) -0.0083(4) -0.0043(4) -0.0014(4)
C11 0.0180(5) 0.0200(5) 0.0233(5) -0.0081(4) -0.0021(4) -0.0055(4)
C12 0.0206(5) 0.0169(5) 0.0259(5) -0.0073(4) -0.0045(4) -0.0010(4)
C13 0.0204(5) 0.0177(5) 0.0215(5) -0.0074(4) -0.0053(4) 0.0001(4)
C14 0.0283(6) 0.0172(5) 0.0204(5) -0.0084(4) -0.0083(4) 0.0002(4)
C15 0.0275(6) 0.0221(5) 0.0272(6) -0.0102(5) -0.0064(4) -0.0061(4)

loop_
_atom_site_type_symbol
_atom_site_label
_atom_site_fract_x
_atom_site_fract_y
_atom_site_fract_z
_atom_site_U_iso_or_equiv
_atom_site_thermal_displace_type
_atom_site_occupancy
O O1 0.14548(13) 0.99696(10) 0.64979(8) 0.0261(3) Uani 1.000
O O2 0.14914(11) 0.77675(9) 0.48083(7) 0.0213(2) Uani 1.000
N N1 0.23552(13) 0.45820(12) 0.42735(8) 0.0179(3) Uani 1.000
C C1 0.29515(15) 0.40370(14) 0.53911(10) 0.0198(3) Uani 1.000
C C2 0.28631(15) 0.52113(14) 0.62454(10) 0.0180(3) Uani 1.000
C C3 0.35444(16) 0.45246(14) 0.74426(10) 0.0214(3) Uani 1.000
C C4 0.35457(16) 0.56226(14) 0.82597(10) 0.0217(3) Uani 1.000
C C5 0.28454(16) 0.74722(14) 0.79198(10) 0.0209(3) Uani 1.000
C C6 0.21286(16) 0.81822(14) 0.67902(10) 0.0195(3) Uani 1.000
C C7 0.21212(15) 0.70814(14) 0.58908(10) 0.0178(3) Uani 1.000
C C8 0.23908(15) 0.35066(13) 0.33599(10) 0.0173(3) Uani 1.000
C C9 0.18384(15) 0.43224(13) 0.21664(10) 0.0182(3) Uani 1.000
C C10 0.18940(16) 0.32622(14) 0.12556(10) 0.0194(3) Uani 1.000
C C11 0.24356(16) 0.14426(14) 0.15117(10) 0.0203(3) Uani 1.000
C C12 0.29389(16) 0.06799(14) 0.27204(11) 0.0215(3) Uani 1.000
C C13 0.29397(16) 0.16855(14) 0.36332(10) 0.0201(3) Uani 1.000
C C14 0.11771(17) 0.62921(14) 0.18686(10) 0.0220(3) Uani 1.000
C C15 0.24119(18) 0.03446(15) 0.05288(12) 0.0250(3) Uani 1.000
H H1 0.351(2) 0.273(2) 0.5651(14) 0.034(4) Uiso 1.000
H H3 0.400(2) 0.323(2) 0.7672(15) 0.042(4) Uiso 1.000
H H4 0.401(2) 0.5179(18) 0.9075(14) 0.027(3) Uiso 1.000
H H5 0.286(2) 0.8279(19) 0.8468(14) 0.031(4) Uiso 1.000
H H10 0.1540(19) 0.3814(17) 0.0398(13) 0.024(3) Uiso 1.000
H H12 0.326(2) -0.062(2) 0.2955(14) 0.036(4) Uiso 1.000
H H13 0.328(2) 0.1118(18) 0.4479(13) 0.026(3) Uiso 1.000
H H14 0.218(2) 0.6672(19) 0.1967(14) 0.037(4) Uiso 1.000
H H14' 0.096(2) 0.6606(19) 0.0969(14) 0.033(4) Uiso 1.000
H H14" -0.010(2) 0.6970(19) 0.2456(14) 0.033(4) Uiso 1.000
H H15 0.251(3) 0.088(2) -0.0373(18) 0.049(5) Uiso 1.000
H H15' 0.353(2) -0.084(2) 0.0470(16) 0.047(4) Uiso 1.000
H H15" 0.122(3) 0.016(2) 0.0749(16) 0.046(4) Uiso 1.000
H H21 0.076(3) 1.025(2) 0.5909(19) 0.052(5) Uiso 1.000
H H31 0.187(3) 0.590(3) 0.412(2) 0.088(7) Uiso 1.000

loop_
_atom_type_symbol
_atom_type_description
_atom_type_scat_dispersion_real
_atom_type_scat_dispersion_imag
_atom_type_scat_source
O O 0.0106 0.0060 'International Tables Vol C Tables 4.2.6.8 and 6.1.1.4'
N N 0.0061 0.0033 'International Tables Vol C Tables 4.2.6.8 and 6.1.1.4'
H H 0.0000 0.0000 'International Tables Vol C Tables 4.2.6.8 and 6.1.1.4'
C C 0.0033 0.0016 'International Tables Vol C Tables 4.2.6.8 and 6.1.1.4'

loop_
_geom_angle_atom_site_label_1
_geom_angle_atom_site_label_2
_geom_angle_atom_site_label_3
_geom_angle
_geom_angle_publ_flag
C6 O1 H21 108.2(11) no
C1 N1 C8 126.62(9) n
C1 N1 H31 110.9(13) no
C8 N1 H31 122.5(12) no
N1 C1 C2 122.78(10) n
C1 C2 C3 119.73(10) no
C1 C2 C7 119.92(10) no
C3 C2 C7 120.35(10) no
C2 C3 C4 120.82(10) no
C3 C4 C5 119.78(10) no
C4 C5 C6 120.82(10) no
O1 C6 C5 119.25(10) n
O1 C6 C7 119.23(10) n
C5 C6 C7 121.50(10) no
C2 C7 C6 116.70(10) no
O2 C7 C2 122.55(10) n
O2 C7 C6 120.74(9) n
N1 C8 C13 121.55(9) n
N1 C8 C9 118.11(9) n
C9 C8 C13 120.34(10) no
C8 C9 C10 118.30(9) no
C8 C9 C14 121.27(9) no
C10 C9 C14 120.43(9) no
C9 C10 C11 122.16(10) no
C10 C11 C15 120.97(10) no
C10 C11 C12 118.03(10) no
C12 C11 C15 120.97(10) no
C11 C12 C13 121.25(10) no
C8 C13 C12 119.90(10) no
N1 C1 H1 118.8(9) no
C2 C1 H1 118.4(9) no
C2 C3 H3 118.1(9) no
C4 C3 H3 121.0(9) no
C3 C4 H4 122.0(8) no
C5 C4 H4 118.2(8) no
C4 C5 H5 121.7(9) no
C6 C5 H5 117.5(9) no
C9 C10 H10 119.3(8) no
C11 C10 H10 118.6(8) no
C11 C12 H12 119.8(9) no
C13 C12 H12 118.9(9) no
C8 C13 H13 120.6(8) no
C12 C13 H13 119.5(8) no
C9 C14 H14 111.6(8) no
C9 C14 H14' 109.8(9) no
C9 C14 H14" 110.7(8) no
H14 C14 H14' 108.3(13) no
H14 C14 H14" 108.7(13) no
H14' C14 H14" 107.6(13) no
C11 C15 H15 113.3(11) no
C11 C15 H15' 113.3(10) no
C11 C15 H15" 111.1(10) no
H15 C15 H15' 104.2(14) no
H15 C15 H15" 107.9(18) no
H15' C15 H15" 106.4(14) no

loop_
_geom_bond_atom_site_label_1
_geom_bond_atom_site_label_2
_geom_bond_distance
_geom_bond_publ_flag
O1 C6 1.3649(13) n
O2 C7 1.2978(13) n
O1 H21 0.85(2) no
N1 C1 1.3107(14) n
N1 C8 1.4174(14) n
N1 H31 1.00(2) no
C1 C2 1.4158(16) no
C2 C3 1.4237(15) no
C2 C7 1.4350(15) no
C3 C4 1.3666(16) no
C4 C5 1.4184(15) no
C5 C6 1.3721(16) no
C6 C7 1.4365(16) no
C8 C9 1.4018(15) no
C8 C13 1.3982(15) no
C9 C14 1.5061(15) no
C9 C10 1.3989(15) no
C10 C11 1.3961(15) no
C11 C12 1.3961(16) no
C11 C15 1.5094(17) no
C12 C13 1.3857(16) no
C1 H1 1.005(15) no
C3 H3 0.993(15) no
C4 H4 0.968(15) no
C5 H5 0.969(15) no
C10 H10 0.992(14) no
C12 H12 1.012(15) no
C13 H13 0.980(14) no
C14 H14 0.988(17) no
C14 H14' 0.980(15) no
C14 H14" 0.994(15) no
C15 H15 0.987(18) no
C15 H15' 0.982(16) no
C15 H15" 0.96(2) no

loop_
_geom_contact_atom_site_label_1
_geom_contact_atom_site_label_2
_geom_contact_distance
_geom_contact_site_symmetry_2
_geom_contact_publ_flag
O1 O2 2.7674(12) . no
O1 C13 3.3069(14) 1_565 no
O1 O2 2.7320(13) 2_576 no
O1 C14 3.3713(14) 2_576 no
O2 O1 2.7320(13) 2_576 no
O2 C12 3.4092(14) 1_565 no
O2 O1 2.7674(12) . no
O2 N1 2.5873(12) . no
O2 C13 3.2538(16) 2_566 no
O1 H13 2.557(14) 1_565 no
O1 H14" 2.633(14) 2_576 no
O2 H31 1.72(2) . no
O2 H12 2.649(16) 1_565 no
O2 H21 2.340(17) . no
O2 H21 1.999(19) 2_576 no
N1 O2 2.5873(12) . no
N1 H14 2.762(14) . no
N1 H14" 2.900(15) . no
C1 C2 3.5296(18) 2_666 no
C1 C7 3.4250(18) 2_666 no
C2 C9 3.4592(18) 2_566 no
C2 C1 3.5296(18) 2_666 no
C2 C2 3.5848(17) 2_666 no
C4 C9 3.4797(19) 2_666 no
C4 C8 3.4962(18) 2_666 no
C5 C13 3.5694(19) 2_666 no
C5 C8 3.3332(18) 2_666 no
C6 C12 3.4839(19) 2_566 no
C6 C11 3.4209(19) 2_566 no
C7 C12 3.5121(18) 2_566 no
C7 C13 3.4649(19) 2_566 no
C7 C1 3.4250(18) 2_666 no
C7 C8 3.5955(18) 2_566 no
C8 C5 3.3332(18) 2_666 no
C8 C4 3.4962(18) 2_666 no
C8 C7 3.5955(18) 2_566 no
C9 C2 3.4592(18) 2_566 no
C9 C4 3.4797(19) 2_666 no
C11 C6 3.4209(19) 2_566 no
C12 C7 3.5121(18) 2_566 no
C12 O2 3.4092(14) 1_545 no
C12 C6 3.4839(19) 2_566 no
C13 C5 3.5694(19) 2_666 no
C13 C7 3.4649(19) 2_566 no
C13 O2 3.2538(16) 2_566 no
C13 O1 3.3069(14) 1_545 no
C14 O1 3.3713(14) 2_576 no
C1 H14" 3.048(16) 2_566 no
C1 H13 2.675(14) . no
C4 H10 3.015(14) 1_556 no
C4 H14 2.938(16) 2_666 no
C4 H14' 3.059(15) 1_556 no
C5 H15" 2.98(2) 2_566 no
C7 H31 2.35(2) . no
C12 H3 3.096(15) 2_656 no
C13 H21 2.99(2) 1_545 no
C13 H1 2.635(15) . no
C14 H31 2.50(2) . no
C15 H5 2.871(15) 1_544 no
H1 C13 2.635(15) . no
H1 H3 2.39(2) . no
H1 H13 2.07(2) . no
H3 H1 2.39(2) . no
H3 C12 3.096(15) 2_656 no
H3 H12 2.31(2) 2_656 no
H5 C15 2.871(15) 1_566 no
H5 H15 2.57(2) 1_566 no
H5 H15' 2.59(2) 1_566 no
H10 C4 3.015(14) 1_554 no
H10 H14' 2.35(2) . no
H10 H15 2.46(2) . no
H10 H10 2.55(2) 2_565 no
H12 O2 2.649(16) 1_545 no
H12 H3 2.31(2) 2_656 no
H13 O1 2.557(14) 1_545 no
H13 C1 2.675(14) . no
H13 H1 2.07(2) . no
H13 H21 2.46(3) 1_545 no
H14 N1 2.762(14) . no
H14 H31 2.25(3) . no
H14 C4 2.938(16) 2_666 no
H14' C4 3.059(15) 1_554 no
H14' H10 2.35(2) . no
H14" N1 2.900(15) . no
H14" H31 2.40(3) . no
H14" O1 2.633(14) 2_576 no
H14" C1 3.048(16) 2_566 no
H15 H5 2.57(2) 1_544 no
H15 H10 2.46(2) . no
H15' H5 2.59(2) 1_544 no
H15" C5 2.98(2) 2_566 no
H21 O2 2.340(17) . no
H21 C13 2.99(2) 1_565 no
H21 H13 2.46(3) 1_565 no
H21 O2 2.00(2) 2_576 no
H31 O2 1.72(2) . no
H31 C7 2.35(2) . no
H31 C14 2.50(2) . no
H31 H14 2.25(3) . no
H31 H14" 2.40(3) . no

loop_
_geom_hbond_atom_site_label_D
_geom_hbond_atom_site_label_H
_geom_hbond_atom_site_label_A
_geom_hbond_site_symmetry_A
_geom_hbond_distance_DH
_geom_hbond_distance_HA
_geom_hbond_distance_DA
_geom_hbond_angle_DHA
_geom_hbond_publ_flag
O1 H21 O2 . 0.85(2) 2.340(17) 2.7674(12) 111.3(12) yes
O1 H21 O2 2_576 0.85(2) 2.00(2) 2.7320(13) 143.4(15) yes
N1 H31 O2 . 1.00(2) 1.72(2) 2.5873(12) 142.7(18) yes
C13 H13 O1 1_545 0.980(14) 2.557(14) 3.3069(14) 133.3(13) yes

loop_
_geom_torsion_atom_site_label_1
_geom_torsion_atom_site_label_2
_geom_torsion_atom_site_label_3
_geom_torsion_atom_site_label_4
_geom_torsion
_geom_torsion_publ_flag
C8 N1 C1 C2 179.91(12) no
C1 N1 C8 C9 -174.84(12) no
C1 N1 C8 C13 5.77(19) no
N1 C1 C2 C3 -179.77(12) no
N1 C1 C2 C7 -0.87(19) no
C1 C2 C3 C4 177.46(12) no
C7 C2 C3 C4 -1.44(19) no
C1 C2 C7 O2 0.84(19) no
C1 C2 C7 C6 -178.32(11) no
C3 C2 C7 O2 179.74(12) no
C3 C2 C7 C6 0.58(18) no
C2 C3 C4 C5 0.53(19) no
C3 C4 C5 C6 1.26(19) no
C4 C5 C6 O1 179.58(12) no
C4 C5 C6 C7 -2.1(2) no
O1 C6 C7 O2 0.29(18) no
O1 C6 C7 C2 179.47(11) no
C5 C6 C7 O2 -177.99(12) no
C5 C6 C7 C2 1.19(18) no
N1 C8 C9 C10 179.26(11) no
N1 C8 C9 C14 -1.44(18) no
C13 C8 C9 C10 -1.34(18) no
C13 C8 C9 C14 177.96(12) no
N1 C8 C13 C12 179.40(12) no
C9 C8 C13 C12 0.0(2) no
C8 C9 C10 C11 1.45(19) no
C14 C9 C10 C11 -177.87(12) no
C9 C10 C11 C12 -0.20(19) no
C9 C10 C11 C15 177.81(12) no
C10 C11 C12 C13 -1.2(2) no
C15 C11 C12 C13 -179.20(12) no
C11 C12 C13 C8 1.3(2) no
